data_7720248
loop_
_publ_author_name
'D'Anna, Luisa'
'Froux, Aurane'
'Bonsignore, Riccardo'
'Roller, Alexander'
'Kowol, Christian R.'
'Monari, Antonio'
'Grandemange, St&#xe9;phanie'
'Barone, Giampaolo'
'Terenzi, Alessio'

_publ_section_title
;
 <i>In medio stat virtus</i>: asymmetric Salphen metal complexes with
 improved biological properties.
;
_journal_issue 10
_journal_name_full 'Dalton transactions (Cambridge, England : 2003)'
_journal_page_first 4250
_journal_page_last 4258
_journal_paper_doi 10.1039/d5dt02881g
_journal_volume 55
_journal_year 2026
_chemical_formula_moiety 'C13 H10 Cl2 N2 O'
_chemical_formula_sum 'C13 H10 Cl2 N2 O'
_chemical_formula_weight 281.13
_space_group_crystal_system monoclinic
_space_group_IT_number 15
_space_group_name_Hall '-C 2yc'
_space_group_name_H-M_alt 'C 1 2/c 1'
_atom_sites_solution_hydrogens mixed
_atom_sites_solution_primary dual
_audit_creation_date 2025-01-31
_audit_creation_method
;
Olex2 1.5-alpha
(compiled 2025.01.22 svn.rc7346086 for OlexSys, GUI svn.r7128)
;
_audit_update_record
;
2025-01-31 deposited with the CCDC.	2026-02-16 downloaded from the CCDC.
;
_cell_angle_alpha 90
_cell_angle_beta 112.90(2)
_cell_angle_gamma 90
_cell_formula_units_Z 8
_cell_length_a 28.962(8)
_cell_length_b 3.7880(6)
_cell_length_c 23.455(7)
_cell_measurement_reflns_used 9496
_cell_measurement_temperature 100(2)
_cell_measurement_theta_max 32.96
_cell_measurement_theta_min 2.86
_cell_volume 2370.4(11)
_computing_cell_refinement 'X-Area Recipe 1.37.0.0 (STOE, 2021)'
_computing_data_collection 'X-Area Pilatus3_SV 1.31.186.0 (STOE, 2022)'
_computing_data_reduction
;
X-Area Integrate 2.5.3.0 (STOE, 2021)
X-Area LANA 2.7.5.0 (STOE, 2022)
;
_computing_molecular_graphics 'Olex2 1.5-alpha (Dolomanov et al., 2009)'
_computing_publication_material 'Olex2 1.5-alpha (Dolomanov et al., 2009)'
_computing_structure_refinement 'SHELXL 2018/3 (Sheldrick, 2015)'
_computing_structure_solution 'SHELXT  (Sheldrick, 2015)'
_diffrn_ambient_temperature 100(2)
_diffrn_detector 'EIGER2 500K'
_diffrn_detector_area_resol_mean 13.33
_diffrn_measured_fraction_theta_full 0.992
_diffrn_measured_fraction_theta_max 0.976
_diffrn_measurement_details
;
 2360 frames, detector distance = 40 mm
;
_diffrn_measurement_device 'Eulerian 4-circle diffractometer'
_diffrn_measurement_device_type 'STOE STADIVARI'
_diffrn_measurement_method 'rotation method, \w scans'
_diffrn_radiation_collimation '1.2 0.6 mm diameter'
_diffrn_radiation_monochromator 'Graded multilayer mirror'
_diffrn_radiation_probe x-ray
_diffrn_radiation_type MoK\a
_diffrn_radiation_wavelength 0.71073
_diffrn_reflns_av_R_equivalents 0.0421
_diffrn_reflns_av_unetI/netI 0.0775
_diffrn_reflns_Laue_measured_fraction_full 0.992
_diffrn_reflns_Laue_measured_fraction_max 0.976
_diffrn_reflns_limit_h_max 40
_diffrn_reflns_limit_h_min -37
_diffrn_reflns_limit_k_max 5
_diffrn_reflns_limit_k_min -5
_diffrn_reflns_limit_l_max 32
_diffrn_reflns_limit_l_min -32
_diffrn_reflns_number 14790
_diffrn_reflns_point_group_measured_fraction_full 0.992
_diffrn_reflns_point_group_measured_fraction_max 0.976
_diffrn_reflns_theta_full 25.242
_diffrn_reflns_theta_max 30.025
_diffrn_reflns_theta_min 2.851
_diffrn_source 'Axo Mo'
_diffrn_source_current 0.830
_diffrn_source_power 0.050
_diffrn_source_voltage 60
_exptl_absorpt_coefficient_mu 0.534
_exptl_absorpt_correction_T_max 0.9720
_exptl_absorpt_correction_T_min 0.5947
_exptl_absorpt_correction_type multi-scan
_exptl_absorpt_process_details
;
STOE LANA, absorption correction by scaling of reflection intensities.
J. Koziskova, F. Hahn, J. Richter, J. Kozisek, "Comparison of different
absorption corrections on the model structure of tetrakis(\m~2~-acetato)-
diaqua-di-copper(II)", Acta Chimica Slovaca, vol. 9, no. 2, 2016, pp. 136 - 140.
Afterwards a spherical absorption correction was performed within STOE LANA.
;
_exptl_crystal_colour 'clear red'
_exptl_crystal_density_diffrn 1.576
_exptl_crystal_density_method 'not measured'
_exptl_crystal_description block
_exptl_crystal_F_000 1152
_exptl_crystal_size_max 0.07
_exptl_crystal_size_mid 0.047
_exptl_crystal_size_min 0.02
_refine_diff_density_max 0.907
_refine_diff_density_min -0.570
_refine_diff_density_rms 0.093
_refine_ls_extinction_method none
_refine_ls_goodness_of_fit_ref 1.031
_refine_ls_hydrogen_treatment mixed
_refine_ls_matrix_type full
_refine_ls_number_parameters 180
_refine_ls_number_reflns 3402
_refine_ls_number_restraints 3
_refine_ls_restrained_S_all 1.031
_refine_ls_R_factor_all 0.0926
_refine_ls_R_factor_gt 0.0480
_refine_ls_shift/su_max 0.001
_refine_ls_shift/su_mean 0.000
_refine_ls_structure_factor_coef Fsqd
_refine_ls_weighting_details 'w=1/[\s^2^(Fo^2^)+(0.0580P)^2^] where P=(Fo^2^+2Fc^2^)/3'
_refine_ls_weighting_scheme calc
_refine_ls_wR_factor_gt 0.1099
_refine_ls_wR_factor_ref 0.1214
_reflns_Friedel_coverage 0.000
_reflns_number_gt 2075
_reflns_number_total 3402
_reflns_threshold_expression 'I > 2\s(I)'
_cod_data_source_file d5dt02881g2.cif
_cod_data_source_block ld07_2
_cod_depositor_comments 'Adding full bibliography for 7720247--7720248.cif.'
_cod_database_code 7720248
_shelx_space_group_comment
;
The symmetry employed for this shelxl refinement is uniquely defined
by the following loop, which should always be used as a source of
symmetry information in preference to the above space-group names.
They are only intended as comments.
;
_shelx_estimated_absorpt_t_max 0.989
_shelx_estimated_absorpt_t_min 0.964

loop_
_space_group_symop_operation_xyz
'x, y, z'
'-x, y, -z+1/2'
'x+1/2, y+1/2, z'
'-x+1/2, y+1/2, -z+1/2'
'-x, -y, -z'
'x, -y, z-1/2'
'-x+1/2, -y+1/2, -z'
'x+1/2, -y+1/2, z-1/2'

loop_
_atom_site_label
_atom_site_type_symbol
_atom_site_fract_x
_atom_site_fract_y
_atom_site_fract_z
_atom_site_U_iso_or_equiv
_atom_site_adp_type
_atom_site_occupancy
_atom_site_site_symmetry_order
_atom_site_calc_flag
_atom_site_refinement_flags_posn
_atom_site_refinement_flags_adp
_atom_site_refinement_flags_occupancy
_atom_site_disorder_assembly
_atom_site_disorder_group
Cl1 Cl 0.72129(2) 0.77984(15) 0.37655(3) 0.02278(16) Uani 1 1 d . . . . .
Cl2 Cl 0.52472(2) 0.82179(17) 0.33423(3) 0.02836(18) Uani 1 1 d . . . . .
O1 O 0.55765(6) 0.4707(4) 0.45596(7) 0.0240(4) Uani 1 1 d . . . . .
H1 H 0.579900 0.354200 0.497396 0.006(10) Uiso 0.51 1 d . . P A 1
N1 N 0.62156(8) 0.1906(5) 0.55307(9) 0.0195(4) Uani 1 1 d . . . . .
H1A H 0.5854(17) 0.201(11) 0.534(2) 0.010(12) Uiso 0.49 1 d . . P B 2
N2 N 0.54243(9) -0.1282(7) 0.56973(11) 0.0327(6) Uani 1 1 d D . . . .
H2AA H 0.5176(11) -0.282(8) 0.5795(16) 0.032(10) Uiso 0.72 1 d D . P . .
H2AB H 0.5326(14) 0.120(7) 0.5763(18) 0.029(11) Uiso 0.64 1 d D . P . .
H2B H 0.5404(13) -0.116(9) 0.5248(11) 0.024(10) Uiso 0.64 1 d D . P C 2
C1 C 0.67256(8) 0.6824(6) 0.39999(10) 0.0167(5) Uani 1 1 d . . . . .
C2 C 0.68356(9) 0.5201(6) 0.45624(10) 0.0173(5) Uani 1 1 d . . . . .
H2 H 0.717207 0.461385 0.481654 0.021 Uiso 1 1 calc R U . . .
C3 C 0.64509(9) 0.4431(6) 0.47552(10) 0.0161(5) Uani 1 1 d . . . . .
C4 C 0.59481(9) 0.5366(6) 0.43793(10) 0.0178(5) Uani 1 1 d . . . . .
C5 C 0.58550(8) 0.7016(6) 0.38085(10) 0.0192(5) Uani 1 1 d . . . . .
C6 C 0.62375(9) 0.7709(6) 0.36171(10) 0.0177(5) Uani 1 1 d . . . . .
H6 H 0.616902 0.878369 0.322659 0.021 Uiso 1 1 calc R U . . .
C7 C 0.65667(9) 0.2666(6) 0.53445(10) 0.0187(5) Uani 1 1 d . . . . .
H7 H 0.690393 0.206974 0.559400 0.022 Uiso 1 1 calc R U . . .
C8 C 0.63064(9) 0.0366(6) 0.61116(10) 0.0163(5) Uani 1 1 d . . . . .
C9 C 0.67693(9) 0.0401(6) 0.66077(10) 0.0184(5) Uani 1 1 d . . . . .
H9 H 0.704965 0.141497 0.655391 0.022 Uiso 1 1 calc R U . . .
C10 C 0.68307(9) -0.0994(6) 0.71728(11) 0.0224(5) Uani 1 1 d . . . . .
H10 H 0.714944 -0.095448 0.750647 0.027 Uiso 1 1 calc R U . . .
C11 C 0.64212(9) -0.2457(6) 0.72479(11) 0.0214(5) Uani 1 1 d . . . . .
H11 H 0.645939 -0.342533 0.763735 0.026 Uiso 1 1 calc R U . . .
C12 C 0.59578(9) -0.2531(6) 0.67655(11) 0.0212(5) Uani 1 1 d . . . . .
H12 H 0.568081 -0.352560 0.682974 0.025 Uiso 1 1 calc R U . . .
C13 C 0.58880(9) -0.1175(6) 0.61860(11) 0.0226(5) Uani 1 1 d . . . . .

loop_
_atom_site_aniso_label
_atom_site_aniso_U_11
_atom_site_aniso_U_22
_atom_site_aniso_U_33
_atom_site_aniso_U_23
_atom_site_aniso_U_13
_atom_site_aniso_U_12
Cl1 0.0230(3) 0.0248(3) 0.0248(3) 0.0023(3) 0.0139(3) -0.0008(3)
Cl2 0.0199(3) 0.0312(4) 0.0290(3) 0.0054(3) 0.0042(3) 0.0019(3)
O1 0.0162(9) 0.0337(10) 0.0241(9) -0.0007(8) 0.0100(7) -0.0015(8)
N1 0.0201(11) 0.0237(11) 0.0162(10) -0.0037(9) 0.0085(9) -0.0032(9)
N2 0.0246(13) 0.0464(16) 0.0272(12) 0.0016(12) 0.0102(10) -0.0062(11)
C1 0.0209(13) 0.0156(11) 0.0171(11) -0.0012(9) 0.0112(10) -0.0016(9)
C2 0.0182(13) 0.0163(11) 0.0184(11) -0.0016(10) 0.0081(10) 0.0007(9)
C3 0.0216(13) 0.0130(11) 0.0139(11) -0.0026(9) 0.0072(10) -0.0016(9)
C4 0.0235(14) 0.0149(11) 0.0186(11) -0.0060(10) 0.0123(10) -0.0036(10)
C5 0.0185(13) 0.0173(11) 0.0199(11) -0.0022(10) 0.0054(10) 0.0001(10)
C6 0.0264(13) 0.0136(11) 0.0142(11) -0.0017(9) 0.0091(10) -0.0013(10)
C7 0.0197(13) 0.0182(12) 0.0182(11) -0.0017(10) 0.0073(10) -0.0018(10)
C8 0.0230(14) 0.0171(11) 0.0117(11) 0.0007(9) 0.0099(10) 0.0002(10)
C9 0.0203(13) 0.0168(11) 0.0219(12) -0.0057(10) 0.0124(10) -0.0012(10)
C10 0.0251(14) 0.0219(12) 0.0173(12) -0.0022(10) 0.0051(10) 0.0056(10)
C11 0.0333(15) 0.0153(12) 0.0201(12) -0.0006(10) 0.0152(11) 0.0047(10)
C12 0.0278(14) 0.0205(12) 0.0227(12) 0.0007(10) 0.0178(11) -0.0022(10)
C13 0.0210(14) 0.0276(14) 0.0182(12) -0.0027(10) 0.0066(11) 0.0001(11)

loop_
_atom_type_symbol
_atom_type_description
_atom_type_scat_dispersion_real
_atom_type_scat_dispersion_imag
_atom_type_scat_source
C C 0.0033 0.0016 'International Tables Vol C Tables 4.2.6.8 and 6.1.1.4'
H H 0.0000 0.0000 'International Tables Vol C Tables 4.2.6.8 and 6.1.1.4'
Cl Cl 0.1484 0.1585 'International Tables Vol C Tables 4.2.6.8 and 6.1.1.4'
N N 0.0061 0.0033 'International Tables Vol C Tables 4.2.6.8 and 6.1.1.4'
O O 0.0106 0.0060 'International Tables Vol C Tables 4.2.6.8 and 6.1.1.4'

loop_
_geom_angle_atom_site_label_1
_geom_angle_atom_site_label_2
_geom_angle_atom_site_label_3
_geom_angle
_geom_angle_site_symmetry_1
_geom_angle_site_symmetry_3
_geom_angle_publ_flag
C4 O1 H1 95.40(16) . . ?
C7 N1 H1A 133(2) . . ?
C7 N1 C8 123.1(2) . . ?
C8 N1 H1A 103(2) . . ?
H2AA N2 H2AB 104(3) . . ?
H2AA N2 H2B 119(3) . . ?
H2AB N2 H2B 102(3) . . ?
C13 N2 H2AA 112(2) . . ?
C13 N2 H2AB 95(2) . . ?
C13 N2 H2B 120(2) . . ?
C2 C1 Cl1 118.93(18) . . ?
C2 C1 C6 121.7(2) . . ?
C6 C1 Cl1 119.39(17) . . ?
C1 C2 H2 120.3 . . ?
C1 C2 C3 119.4(2) . . ?
C3 C2 H2 120.3 . . ?
C2 C3 C4 120.3(2) . . ?
C2 C3 C7 119.3(2) . . ?
C4 C3 C7 120.4(2) . . ?
O1 C4 C3 121.2(2) . . ?
O1 C4 C5 120.6(2) . . ?
C5 C4 C3 118.1(2) . . ?
C4 C5 Cl2 119.28(18) . . ?
C6 C5 Cl2 119.61(18) . . ?
C6 C5 C4 121.1(2) . . ?
C1 C6 H6 120.3 . . ?
C5 C6 C1 119.4(2) . . ?
C5 C6 H6 120.3 . . ?
N1 C7 C3 120.4(2) . . ?
N1 C7 H7 119.8 . . ?
C3 C7 H7 119.8 . . ?
N1 C8 C13 116.3(2) . . ?
C9 C8 N1 124.1(2) . . ?
C9 C8 C13 119.5(2) . . ?
C8 C9 H9 119.2 . . ?
C10 C9 C8 121.6(2) . . ?
C10 C9 H9 119.2 . . ?
C9 C10 H10 120.6 . . ?
C9 C10 C11 118.9(2) . . ?
C11 C10 H10 120.6 . . ?
C10 C11 H11 119.6 . . ?
C12 C11 C10 120.9(2) . . ?
C12 C11 H11 119.6 . . ?
C11 C12 H12 119.4 . . ?
C11 C12 C13 121.3(2) . . ?
C13 C12 H12 119.4 . . ?
N2 C13 C8 120.7(2) . . ?
N2 C13 C12 121.5(2) . . ?
C12 C13 C8 117.8(2) . . ?

loop_
_geom_bond_atom_site_label_1
_geom_bond_atom_site_label_2
_geom_bond_distance
_geom_bond_site_symmetry_2
_geom_bond_publ_flag
Cl1 C1 1.742(2) . ?
Cl2 C5 1.733(2) . ?
O1 H1 1.0329(16) . ?
O1 C4 1.324(3) . ?
N1 H1A 0.97(4) . ?
N1 C7 1.286(3) . ?
N1 C8 1.410(3) . ?
N2 H2AA 1.02(2) . ?
N2 H2AB 1.01(2) . ?
N2 H2B 1.03(2) . ?
N2 C13 1.386(3) . ?
C1 C2 1.376(3) . ?
C1 C6 1.389(3) . ?
C2 H2 0.9500 . ?
C2 C3 1.387(3) . ?
C3 C4 1.423(3) . ?
C3 C7 1.452(3) . ?
C4 C5 1.405(3) . ?
C5 C6 1.373(3) . ?
C6 H6 0.9500 . ?
C7 H7 0.9500 . ?
C8 C9 1.392(3) . ?
C8 C13 1.416(3) . ?
C9 H9 0.9500 . ?
C9 C10 1.373(3) . ?
C10 H10 0.9500 . ?
C10 C11 1.381(3) . ?
C11 H11 0.9500 . ?
C11 C12 1.379(3) . ?
C12 H12 0.9500 . ?
C12 C13 1.392(3) . ?

loop_
_geom_torsion_atom_site_label_1
_geom_torsion_atom_site_label_2
_geom_torsion_atom_site_label_3
_geom_torsion_atom_site_label_4
_geom_torsion
_geom_torsion_site_symmetry_1
_geom_torsion_site_symmetry_2
_geom_torsion_site_symmetry_3
_geom_torsion_site_symmetry_4
_geom_torsion_publ_flag
Cl1 C1 C2 C3 179.65(17) . . . . ?
Cl1 C1 C6 C5 -178.48(17) . . . . ?
Cl2 C5 C6 C1 178.31(17) . . . . ?
O1 C4 C5 Cl2 0.5(3) . . . . ?
O1 C4 C5 C6 -180.0(2) . . . . ?
N1 C8 C9 C10 176.9(2) . . . . ?
N1 C8 C13 N2 3.0(3) . . . . ?
N1 C8 C13 C12 -176.2(2) . . . . ?
C1 C2 C3 C4 -1.1(3) . . . . ?
C1 C2 C3 C7 179.0(2) . . . . ?
C2 C1 C6 C5 1.3(3) . . . . ?
C2 C3 C4 O1 -178.88(19) . . . . ?
C2 C3 C4 C5 1.2(3) . . . . ?
C2 C3 C7 N1 -179.6(2) . . . . ?
C3 C4 C5 Cl2 -179.53(17) . . . . ?
C3 C4 C5 C6 0.0(3) . . . . ?
C4 C3 C7 N1 0.5(3) . . . . ?
C4 C5 C6 C1 -1.2(3) . . . . ?
C6 C1 C2 C3 -0.2(3) . . . . ?
C7 N1 C8 C9 18.8(3) . . . . ?
C7 N1 C8 C13 -163.5(2) . . . . ?
C7 C3 C4 O1 1.0(3) . . . . ?
C7 C3 C4 C5 -178.9(2) . . . . ?
C8 N1 C7 C3 -176.5(2) . . . . ?
C8 C9 C10 C11 -0.1(3) . . . . ?
C9 C8 C13 N2 -179.2(2) . . . . ?
C9 C8 C13 C12 1.5(3) . . . . ?
C9 C10 C11 C12 0.1(3) . . . . ?
C10 C11 C12 C13 0.7(3) . . . . ?
C11 C12 C13 N2 179.2(2) . . . . ?
C11 C12 C13 C8 -1.6(3) . . . . ?
C13 C8 C9 C10 -0.7(3) . . . . ?
